data_9010117
loop_
_publ_author_name
'Hughes, J. M.'
'Jolliff, B. L.'
'Gunter, M. E.'

_publ_section_title
;
 The atomic arrangement of merrillite from the Fra Mauro Formation, Apollo 14
 lunar mission: The first structure of merrillite from the Moon
;
_journal_name_full 'American Mineralogist'
_journal_page_first 1547
_journal_page_last 1552
_journal_paper_doi 10.2138/am.2006.2021
_journal_volume 91
_journal_year 2006
_chemical_formula_sum 'Ca9 Fe0.2 Mg0.8 Na0.23 O28 P6.24'
_chemical_name_mineral Merrillite
_space_group_IT_number 161
_symmetry_space_group_name_Hall 'R 3 -2"c'
_symmetry_space_group_name_H-M 'R 3 c :H'
_cell_angle_alpha 90
_cell_angle_beta 90
_cell_angle_gamma 120
_cell_length_a 10.2909
_cell_length_b 10.2909
_cell_length_c 36.8746
_cell_formula_units_Z 6
_cell_volume 3381.930
_database_code_amcsd 0004238
_exptl_crystal_density_diffrn 3.058
_cod_original_sg_symbol_H-M 'R 3 c'
_cod_original_formula_sum 'Na.23 Ca9 (Mg.8 Fe.2) P6.24 O28'
_cod_database_code 9010117

loop_
_space_group_symop_operation_xyz
x,y,z
2/3+x,1/3+y,1/3+z
1/3+x,2/3+y,2/3+z
x,x-y,1/2+z
2/3+x,1/3+x-y,5/6+z
1/3+x,2/3+x-y,1/6+z
-y,-x,1/2+z
2/3-y,1/3-x,5/6+z
1/3-y,2/3-x,1/6+z
-x+y,y,1/2+z
2/3-x+y,1/3+y,5/6+z
1/3-x+y,2/3+y,1/6+z
-y,x-y,z
2/3-y,1/3+x-y,1/3+z
1/3-y,2/3+x-y,2/3+z
-x+y,-x,z
2/3-x+y,1/3-x,1/3+z
1/3-x+y,2/3-x,2/3+z

loop_
_atom_site_label
_atom_site_fract_x
_atom_site_fract_y
_atom_site_fract_z
_atom_site_occupancy
_atom_site_U_iso_or_equiv
Na 0.00000 0.00000 0.81370 0.23000 0.07000
Ca1 0.27630 0.13980 0.67489 1.00000 0.02470
Ca2 0.27450 0.13760 0.56760 1.00000 0.01950
Ca3 0.38050 0.18870 0.76925 1.00000 0.02510
Mg 0.00000 0.00000 0.00000 0.80000 0.01440
Fe 0.00000 0.00000 0.00000 0.20000 0.01440
P1 0.00000 0.00000 0.73247 0.93000 0.01930
P2 0.31510 0.13900 0.86556 0.88000 0.01100
P3 0.34290 0.15390 0.96904 0.89000 0.01600
O1 0.00000 0.00000 0.69050 1.00000 0.02700
O2 -0.00750 0.13750 0.74500 1.00000 0.03200
O3 0.27130 0.09150 0.82620 1.00000 0.03100
O4 0.24700 0.23300 0.87920 1.00000 0.02900
O5 0.27170 -0.00100 0.88810 1.00000 0.02100
O6 0.48870 0.24500 0.86940 1.00000 0.02900
O7 0.37760 0.18900 0.00920 1.00000 0.02800
O8 0.39930 0.05090 0.95640 1.00000 0.02800
O9 0.41410 0.30400 0.94910 1.00000 0.02600
O10 0.17230 0.08400 0.96220 1.00000 0.02600

loop_
_cod_related_entry_id
_cod_related_entry_database
_cod_related_entry_code
1 AMCSD 0004238
